data_1509543
loop_
_publ_author_name
'Iandelli, A.'

_publ_section_title
;
 The structure of ternary compounds of the rare earths: R Ag Si
;
_journal_name_full 'Journal of the Less-Common Metals'
_journal_page_first 25
_journal_page_last 27
_journal_paper_doi 10.1016/0022-5088(85)90295-4
_journal_volume 113
_journal_year 1985
_chemical_formula_sum 'Ag Si Yb'
_chemical_name_systematic 'Ag Yb Si'
_space_group_IT_number 189
_symmetry_space_group_name_Hall 'P -6 -2'
_symmetry_space_group_name_H-M 'P -6 2 m'
_cell_angle_alpha 90
_cell_angle_beta 90
_cell_angle_gamma 120
_cell_formula_units_Z 3
_cell_length_a 6.932
_cell_length_b 6.932
_cell_length_c 4.118
_cell_volume 171.370
_citation_journal_id_ASTM JCOMAH
_cod_data_source_file silver1-2_538.cif
_cod_data_source_block Ag1Si1Yb1
_cod_original_cell_volume 171.3697
_cod_original_formula_sum 'Ag1 Si1 Yb1'
_cod_database_code 1509543

loop_
_symmetry_equiv_pos_as_xyz
x,y,z
-x+y,-x,-z
-y,x-y,z
x,y,-z
-x+y,-x,z
-y,x-y,-z
y,x,z
x-y,-y,-z
-x,-x+y,z
y,x,-z
x-y,-y,z
-x,-x+y,-z

loop_
_atom_site_label
_atom_site_type_symbol
_atom_site_fract_x
_atom_site_fract_y
_atom_site_fract_z
_atom_site_occupancy
_atom_site_U_iso_or_equiv
Ag1 Ag+1 0.25 0 0 1 0.0
Si2 Si-4 0.3333 0.6667 0 1 0.0
Si1 Si-4 0 0 0.5 1 0.0
Yb1 Yb+3 0.587 0 0.5 1 0.0
